data_4348482
loop_
_publ_author_name
'De, Dinesh'
'Pal, Tapan K.'
'Bharadwaj, Parimal K.'

_publ_section_title
;
 A Porous Cu(II)-MOF with Proline Embellished Cavity: Cooperative
 Catalysis for the Baylis-Hillman Reaction.
;
_journal_issue 14
_journal_name_full 'Inorganic chemistry'
_journal_page_first 6842
_journal_page_last 6844
_journal_paper_doi 10.1021/acs.inorgchem.6b01211
_journal_volume 55
_journal_year 2016
_chemical_formula_moiety 'C22 H8 Cu2 N O10'
_chemical_formula_sum 'C22 H8 Cu2 N O10'
_chemical_formula_weight 573.37
_space_group_IT_number 148
_space_group_name_Hall '-R 3'
_space_group_name_H-M_alt 'R -3 :H'
_symmetry_cell_setting trigonal
_symmetry_space_group_name_H-M 'R -3 :H'
_atom_sites_solution_hydrogens geom
_atom_sites_solution_primary direct
_atom_sites_solution_secondary difmap
_audit_creation_method SHELXL-97
_cell_angle_alpha 90
_cell_angle_beta 90
_cell_angle_gamma 120
_cell_formula_units_Z 9
_cell_length_a 18.586(5)
_cell_length_b 18.586(5)
_cell_length_c 38.461(5)
_cell_measurement_reflns_used 999
_cell_measurement_temperature 100(2)
_cell_measurement_theta_max 25.50
_cell_measurement_theta_min 2.19
_cell_volume 11506(5)
_computing_cell_refinement 'SAINT 6.45 ( Bruker, 2003)'
_computing_data_collection 'SMART 5.628 (Bruker, 2003)'
_computing_data_reduction 'SAINT 6.45  (Bruker, 2003)'
_computing_molecular_graphics 'Diamond 2.1e'
_computing_structure_refinement 'SHELXL-97 (Sheldrick, 1997)'
_computing_structure_solution 'SHELXS-97 (Sheldrick, 1990)'
_diffrn_ambient_temperature 100(2)
_diffrn_measured_fraction_theta_full 0.999
_diffrn_measured_fraction_theta_max 0.999
_diffrn_measurement_device_type 'Bruker SMART APEX'
_diffrn_measurement_method /w-scans
_diffrn_radiation_monochromator graphite
_diffrn_radiation_source 'fine-focus sealed tube'
_diffrn_radiation_type MoK\a
_diffrn_radiation_wavelength 0.71069
_diffrn_reflns_av_R_equivalents 0.0858
_diffrn_reflns_av_sigmaI/netI 0.0539
_diffrn_reflns_limit_h_max 22
_diffrn_reflns_limit_h_min -13
_diffrn_reflns_limit_k_max 22
_diffrn_reflns_limit_k_min -22
_diffrn_reflns_limit_l_max 46
_diffrn_reflns_limit_l_min -46
_diffrn_reflns_number 27502
_diffrn_reflns_theta_full 25.50
_diffrn_reflns_theta_max 25.50
_diffrn_reflns_theta_min 2.19
_exptl_absorpt_coefficient_mu 0.857
_exptl_absorpt_correction_T_max 0.7457
_exptl_absorpt_correction_T_min 0.6888
_exptl_absorpt_correction_type empirical
_exptl_absorpt_process_details 'SADABAS 2.10 (Bruker 2003)'
_exptl_crystal_colour blue
_exptl_crystal_density_diffrn 0.745
_exptl_crystal_density_method 'not measured'
_exptl_crystal_description block
_exptl_crystal_F_000 2565
_exptl_crystal_size_max 0.22
_exptl_crystal_size_mid 0.20
_exptl_crystal_size_min 0.20
_platon_squeeze_details
;
;
_refine_diff_density_max 0.722
_refine_diff_density_min -0.524
_refine_diff_density_rms 0.080
_refine_ls_extinction_method none
_refine_ls_goodness_of_fit_ref 1.100
_refine_ls_hydrogen_treatment mixed
_refine_ls_matrix_type full
_refine_ls_number_parameters 190
_refine_ls_number_reflns 4779
_refine_ls_number_restraints 0
_refine_ls_restrained_S_all 1.100
_refine_ls_R_factor_all 0.0749
_refine_ls_R_factor_gt 0.0541
_refine_ls_shift/su_max 0.000
_refine_ls_shift/su_mean 0.000
_refine_ls_structure_factor_coef Fsqd
_refine_ls_weighting_details 'calc w=1/[\s^2^(Fo^2^)+(0.0757P)^2^+17.0253P] where P=(Fo^2^+2Fc^2^)/3'
_refine_ls_weighting_scheme calc
_refine_ls_wR_factor_gt 0.1415
_refine_ls_wR_factor_ref 0.1488
_reflns_number_gt 3701
_reflns_number_total 4779
_reflns_threshold_expression >2sigma(I)
_cod_data_source_file ic6b01211_si_002.cif
_cod_data_source_block LCuPRO
_cod_depositor_comments
;
The following automatic conversions were performed:

data item '_symmetry_cell_setting' value 'Trigonal' was changed to
'trigonal' in accordance with the
/home/saulius/struct/COD-crude-data/automatic-downloads/DataCite-retrospective/ACS/depositions/lib/dictionaries/cif_core.dic
dictionary named 'cif_core.dic' version 2.4.2 last updated on
2011-04-26.

Automatic conversion script
Id: cif_fix_values 6909 2019-04-08 15:41:33Z antanas 
;
_cod_original_sg_symbol_H-M R-3
_cod_database_code 4348482

loop_
_symmetry_equiv_pos_as_xyz
'x, y, z'
'-y, x-y, z'
'-x+y, -x, z'
'x+2/3, y+1/3, z+1/3'
'-y+2/3, x-y+1/3, z+1/3'
'-x+y+2/3, -x+1/3, z+1/3'
'x+1/3, y+2/3, z+2/3'
'-y+1/3, x-y+2/3, z+2/3'
'-x+y+1/3, -x+2/3, z+2/3'
'-x, -y, -z'
'y, -x+y, -z'
'x-y, x, -z'
'-x+2/3, -y+1/3, -z+1/3'
'y+2/3, -x+y+1/3, -z+1/3'
'x-y+2/3, x+1/3, -z+1/3'
'-x+1/3, -y+2/3, -z+2/3'
'y+1/3, -x+y+2/3, -z+2/3'
'x-y+1/3, x+2/3, -z+2/3'

loop_
_atom_site_label
_atom_site_type_symbol
_atom_site_fract_x
_atom_site_fract_y
_atom_site_fract_z
_atom_site_U_iso_or_equiv
_atom_site_adp_type
_atom_site_occupancy
_atom_site_symmetry_multiplicity
_atom_site_calc_flag
_atom_site_refinement_flags
C1 C 0.3598(2) 0.9073(2) -0.02702(9) 0.0362(8) Uani 1 1 d .
C2 C 0.2806(2) 0.8491(2) -0.04399(9) 0.0385(9) Uani 1 1 d .
C3 C 0.2652(3) 0.8636(3) -0.07770(10) 0.0482(10) Uani 1 1 d .
H3 H 0.3040 0.9134 -0.0892 0.058 Uiso 1 1 calc R
C4 C 0.5478(2) 0.9074(2) -0.02702(9) 0.0369(9) Uani 1 1 d .
C5 C 0.5687(2) 0.8490(2) -0.04394(9) 0.0379(9) Uani 1 1 d .
C6 C 0.5537(2) 0.7767(2) -0.02689(9) 0.0362(8) Uani 1 1 d .
H9 H 0.5334 0.7665 -0.0037 0.043 Uiso 1 1 calc R
C7 C 0.5984(3) 0.8636(2) -0.07775(10) 0.0468(10) Uani 1 1 d .
H11 H 0.6090 0.9132 -0.0892 0.056 Uiso 1 1 calc R
C8 C 0.6127(3) 0.8065(3) -0.09499(11) 0.0491(11) Uani 1 1 d .
C9 C 0.6405(3) 0.8203(3) -0.13203(11) 0.0553(13) Uani 1 1 d .
C10A C 0.7036(8) 0.8968(6) -0.1430(2) 0.068(3) Uani 0.50 1 d P
C10B C 0.7047(8) 0.8074(7) -0.1425(3) 0.069(3) Uani 0.50 1 d P
C11A C 0.6049(7) 0.8489(6) -0.1556(2) 0.066(3) Uani 0.50 1 d P
H20 H 0.5641 0.8619 -0.1480 0.079 Uiso 0.50 1 calc PR
C11B C 0.6050(8) 0.7554(6) -0.1554(2) 0.072(3) Uani 0.50 1 d P
H21 H 0.5642 0.7015 -0.1479 0.086 Uiso 0.50 1 calc PR
N1A N 0.7578(13) 0.7896(15) -0.1192(6) 0.105(7) Uani 0.25 1 d P
N1B N 0.7568(14) 0.9690(16) -0.1192(5) 0.111(8) Uani 0.25 1 d P
O2 O 0.51812(18) 0.88967(15) 0.00346(6) 0.0434(7) Uani 1 1 d .
O3 O 0.58856(16) 1.03039(16) 0.04400(6) 0.0458(7) Uani 1 1 d .
O4 O 0.44177(19) 1.03045(16) 0.04401(6) 0.0463(7) Uani 1 1 d .
O5 O 0.37163(16) 0.88979(16) 0.00349(6) 0.0422(7) Uani 1 1 d .
OW1 O 0.4408(2) 0.8820(2) 0.07659(9) 0.0776(11) Uani 1 1 d .
Cu1 Cu 0.47633(3) 0.95271(2) 0.028318(9) 0.02633(16) Uani 1 1 d .

loop_
_atom_site_aniso_label
_atom_site_aniso_U_11
_atom_site_aniso_U_22
_atom_site_aniso_U_33
_atom_site_aniso_U_23
_atom_site_aniso_U_13
_atom_site_aniso_U_12
C1 0.038(2) 0.0314(19) 0.036(2) 0.0001(16) -0.0020(16) 0.0153(17)
C2 0.042(2) 0.033(2) 0.0343(19) -0.0010(16) -0.0063(16) 0.0138(18)
C3 0.043(2) 0.038(2) 0.046(2) 0.0097(18) -0.0024(19) 0.0075(19)
C4 0.039(2) 0.0304(19) 0.038(2) -0.0018(16) 0.0017(16) 0.0146(17)
C5 0.044(2) 0.035(2) 0.0327(19) -0.0010(16) 0.0069(17) 0.0179(18)
C6 0.042(2) 0.041(2) 0.0272(17) 0.0007(15) 0.0036(16) 0.0224(18)
C7 0.066(3) 0.037(2) 0.045(2) 0.0075(18) 0.012(2) 0.031(2)
C8 0.070(3) 0.043(2) 0.042(2) 0.0096(18) 0.021(2) 0.035(2)
C9 0.088(4) 0.048(3) 0.043(2) 0.016(2) 0.032(2) 0.044(3)
C10A 0.121(10) 0.045(5) 0.048(5) 0.000(4) 0.015(6) 0.051(6)
C10B 0.112(9) 0.073(7) 0.056(6) 0.016(5) 0.019(6) 0.071(7)
C11A 0.111(9) 0.072(6) 0.050(5) 0.016(5) 0.038(6) 0.073(7)
C11B 0.119(10) 0.040(5) 0.061(6) 0.020(5) 0.046(6) 0.043(6)
N1A 0.091(15) 0.125(19) 0.103(15) 0.046(14) 0.024(13) 0.057(15)
N1B 0.085(15) 0.14(2) 0.078(13) -0.008(14) 0.024(12) 0.035(15)
O2 0.0662(19) 0.0327(14) 0.0382(14) 0.0049(11) 0.0118(13) 0.0299(14)
O3 0.0444(16) 0.0349(15) 0.0360(14) 0.0066(12) -0.0094(12) 0.0034(13)
O4 0.074(2) 0.0349(15) 0.0361(14) 0.0063(12) 0.0148(14) 0.0319(14)
O5 0.0383(15) 0.0338(14) 0.0349(14) 0.0032(11) -0.0064(11) 0.0033(12)
OW1 0.086(3) 0.088(3) 0.060(2) 0.0451(19) 0.0227(18) 0.045(2)
Cu1 0.0366(3) 0.0167(2) 0.0191(2) 0.00297(15) 0.00134(16) 0.00841(19)

loop_
_atom_type_symbol
_atom_type_description
_atom_type_scat_dispersion_real
_atom_type_scat_dispersion_imag
_atom_type_scat_source
C C 0.0033 0.0016 'International Tables Vol C Tables 4.2.6.8 and 6.1.1.4'
H H 0.0000 0.0000 'International Tables Vol C Tables 4.2.6.8 and 6.1.1.4'
N N 0.0061 0.0033 'International Tables Vol C Tables 4.2.6.8 and 6.1.1.4'
O O 0.0106 0.0060 'International Tables Vol C Tables 4.2.6.8 and 6.1.1.4'
Cu Cu 0.3201 1.2651 'International Tables Vol C Tables 4.2.6.8 and 6.1.1.4'

loop_
_geom_angle_atom_site_label_1
_geom_angle_atom_site_label_2
_geom_angle_atom_site_label_3
_geom_angle
_geom_angle_site_symmetry_1
_geom_angle_site_symmetry_3
O3 C1 O5 124.7(3) 10_675 .
O3 C1 C2 117.9(3) 10_675 .
O5 C1 C2 117.4(3) . .
C3 C2 C6 119.9(3) . 2_665
C3 C2 C1 120.0(3) . .
C6 C2 C1 120.0(3) 2_665 .
C2 C3 C8 120.7(4) . 2_665
O4 C4 O2 124.7(3) 10_675 .
O4 C4 C5 118.1(3) 10_675 .
O2 C4 C5 117.2(3) . .
C7 C5 C6 119.9(3) . .
C7 C5 C4 119.7(3) . .
C6 C5 C4 120.2(3) . .
C2 C6 C5 119.7(3) 3_565 .
C5 C7 C8 120.6(4) . .
C7 C8 C3 119.2(4) . 3_565
C7 C8 C9 120.5(4) . .
C3 C8 C9 120.3(4) 3_565 .
C11A C9 C11B 78.2(6) . .
C11A C9 C10A 74.0(7) . .
C11B C9 C10A 119.3(6) . .
C11A C9 C10B 119.8(6) . .
C11B C9 C10B 74.8(7) . .
C10A C9 C10B 74.3(6) . .
C11A C9 C8 120.1(5) . .
C11B C9 C8 119.9(5) . .
C10A C9 C8 120.7(5) . .
C10B C9 C8 120.0(5) . .
C9 C10A C11B 121.2(9) . 16_664
C9 C10A N1B 124.8(11) . .
C11B C10A N1B 113.8(12) 16_664 .
C9 C10B C11A 119.5(9) . 16_664
C9 C10B N1A 126.0(11) . .
C11A C10B N1A 114.3(12) 16_664 .
C9 C11A C10B 120.5(8) . 16_664
C9 C11B C10A 119.4(8) . 16_664
C4 O2 Cu1 123.3(2) . .
C1 O3 Cu1 124.3(2) 10_675 .
C4 O4 Cu1 124.4(2) 10_675 .
C1 O5 Cu1 123.3(2) . .
O3 Cu1 O5 167.48(10) . .
O3 Cu1 O4 88.99(13) . .
O5 Cu1 O4 89.79(12) . .
O3 Cu1 O2 89.80(12) . .
O5 Cu1 O2 88.70(12) . .
O4 Cu1 O2 167.49(10) . .
O3 Cu1 OW1 94.18(13) . .
O5 Cu1 OW1 98.34(13) . .
O4 Cu1 OW1 94.04(13) . .
O2 Cu1 OW1 98.46(13) . .
O3 Cu1 Cu1 83.44(7) . 10_675
O5 Cu1 Cu1 84.04(7) . 10_675
O4 Cu1 Cu1 83.46(7) . 10_675
O2 Cu1 Cu1 84.03(7) . 10_675
OW1 Cu1 Cu1 176.57(11) . 10_675

loop_
_geom_bond_atom_site_label_1
_geom_bond_atom_site_label_2
_geom_bond_distance
_geom_bond_site_symmetry_2
C1 O3 1.256(4) 10_675
C1 O5 1.266(4) .
C1 C2 1.474(5) .
C2 C3 1.383(5) .
C2 C6 1.391(5) 2_665
C3 C8 1.390(5) 2_665
C4 O4 1.254(4) 10_675
C4 O2 1.267(4) .
C4 C5 1.476(5) .
C5 C7 1.385(5) .
C5 C6 1.392(5) .
C6 C2 1.391(5) 3_565
C7 C8 1.385(5) .
C8 C3 1.390(5) 3_565
C8 C9 1.494(5) .
C9 C11A 1.377(10) .
C9 C11B 1.379(11) .
C9 C10A 1.382(11) .
C9 C10B 1.388(11) .
C10A C11B 1.401(12) 16_664
C10A N1B 1.51(2) .
C10B C11A 1.409(12) 16_664
C10B N1A 1.49(2) .
C11A C10B 1.409(12) 16_664
C11B C10A 1.401(12) 16_664
O2 Cu1 1.949(2) .
O3 C1 1.256(4) 10_675
O3 Cu1 1.946(3) .
O4 C4 1.254(4) 10_675
O4 Cu1 1.947(3) .
O5 Cu1 1.947(2) .
OW1 Cu1 2.178(3) .
Cu1 Cu1 2.6575(8) 10_675

loop_
_platon_squeeze_void_nr
_platon_squeeze_void_average_x
_platon_squeeze_void_average_y
_platon_squeeze_void_average_z
_platon_squeeze_void_volume
_platon_squeeze_void_count_electrons
_platon_squeeze_void_content
1 -0.083 -0.064 -0.002 7261 1656 ' '
